data_2007218
loop_
_publ_author_name
'Coles, Simon J.'
'Hursthouse, Michael B.'
'Seng\"ul, Abdurrahman'
'Gillard, Robert D.'

_publ_section_title
;
 6,6'-Dimethyl-2,2'-bipyridyl
;
_journal_issue 5
_journal_name_full 'Acta Crystallographica Section C'
_journal_page_first 661
_journal_page_last 662
_journal_paper_doi 10.1107/S0108270197019872
_journal_volume 54
_journal_year 1998
_chemical_formula_sum 'C12 H12 N2'
_chemical_formula_weight 184.24
_chemical_melting_point .361E-305
_chemical_name_common 6,6'-dimethyl-2,2'-bipyridyl
_chemical_name_systematic 6,6'-dimethyl-2,2'-bipyridyl
_space_group_IT_number 14
_symmetry_cell_setting monoclinic
_symmetry_space_group_name_Hall '-P 2ybc'
_symmetry_space_group_name_H-M 'P 1 21/c 1'
_audit_creation_method SHELXL
_cell_angle_alpha 90.00
_cell_angle_beta 111.72(6)
_cell_angle_gamma 90.00
_cell_formula_units_Z 2
_cell_length_a 6.775(5)
_cell_length_b 11.146(3)
_cell_length_c 7.055(4)
_cell_measurement_reflns_used 50
_cell_measurement_temperature 150(2)
_cell_measurement_theta_max 24.89
_cell_measurement_theta_min 3.24
_cell_volume 494.9(5)
_computing_cell_refinement 'REFINE in MADNES'
_computing_data_collection 'MADNES (Pflugrath & Messerschmidt, 1989)'
_computing_data_reduction 'ABSMAD (Karaulov, 1992)'
_computing_molecular_graphics 'SNOOPI (Davies, 1983)'
_computing_publication_material SHELXL93
_computing_structure_refinement 'SHELXL93 (Sheldrick, 1993)'
_computing_structure_solution 'SHELXS86 (Sheldrick, 1990)'
_diffrn_ambient_temperature 150(2)
_diffrn_measurement_device 'Delft Instruments FAST-TV area-detector'
_diffrn_measurement_method 'Darr et al. (1993)'
_diffrn_radiation_monochromator graphite
_diffrn_radiation_source 'rotating anode'
_diffrn_radiation_type MoK\a
_diffrn_radiation_wavelength 0.71069
_diffrn_reflns_av_R_equivalents 0.100
_diffrn_reflns_av_sigmaI/netI 0.0725
_diffrn_reflns_limit_h_max 8
_diffrn_reflns_limit_h_min -7
_diffrn_reflns_limit_k_max 6
_diffrn_reflns_limit_k_min -12
_diffrn_reflns_limit_l_max 7
_diffrn_reflns_limit_l_min -8
_diffrn_reflns_number 1612
_diffrn_reflns_theta_max 24.89
_diffrn_reflns_theta_min 3.24
_diffrn_standards_decay_% 'not measured'
_diffrn_standards_interval_count 'not measured'
_diffrn_standards_interval_time 'not measured'
_diffrn_standards_number 'not measured'
_exptl_absorpt_coefficient_mu 0.075
_exptl_absorpt_correction_type none
_exptl_crystal_colour colourless
_exptl_crystal_density_diffrn 1.241
_exptl_crystal_density_meas ?
_exptl_crystal_density_method 'not measured'
_exptl_crystal_description Prism
_exptl_crystal_F_000 392
_exptl_crystal_size_max 0.35
_exptl_crystal_size_mid 0.32
_exptl_crystal_size_min 0.11
_refine_diff_density_max 0.213
_refine_diff_density_min -0.266
_refine_ls_extinction_method none
_refine_ls_goodness_of_fit_all 1.065
_refine_ls_goodness_of_fit_obs 1.158
_refine_ls_hydrogen_treatment 'H atoms riding'
_refine_ls_matrix_type full
_refine_ls_number_parameters 65
_refine_ls_number_reflns 742
_refine_ls_number_restraints 0
_refine_ls_restrained_S_all 1.065
_refine_ls_restrained_S_obs 1.158
_refine_ls_R_factor_all 0.058
_refine_ls_R_factor_obs .051
_refine_ls_shift/esd_max 0.010
_refine_ls_shift/esd_mean 0.000
_refine_ls_structure_factor_coef Fsqd
_refine_ls_weighting_details 'w = 1/[\s^2^(Fo^2^)+(0.0766P)^2^] where P = (Fo^2^+2Fc^2^)/3'
_refine_ls_weighting_scheme calc
_refine_ls_wR_factor_all 0.135
_refine_ls_wR_factor_obs .132
_reflns_number_observed 613
_reflns_number_total 742
_reflns_observed_criterion I>2\s(I)
_cod_data_source_file cf1167.cif
_cod_data_source_block I
_cod_depositor_comments
;
The following automatic conversions were performed:
'_symmetry_cell_setting' value 'Monoclinic' changed to 'monoclinic'
according to '/home/saulius/struct/CIF-dictionaries/cif_core.dic'
dictionary named 'cif_core.dic' version 2.4.1 from 2010-06-29.

Automatic conversion script
Id: cif_fix_enum 1527 2010-12-29 10:47:43Z saulius 

The following automatic conversions were performed:

'_symmetry_cell_setting' value 'Monoclinic' changed to 'monoclinic'
according to /home/saulius/struct/CIF-dictionaries/cif_core.dic
dictionary named 'cif_core.dic' version 2.4.1 from 2010-06-29.

Automatic conversion script
Id: cif_fix_values 1715 2011-07-08 13:25:40Z adriana 

The following automatic conversions were performed:

'_exptl_crystal_density_meas' value 'not measured' was changed to '?'
- the value is perceived as not measured.

Automatic conversion script
Id: cif_fix_values 3008 2015-01-20 13:52:24Z robertas 

The following automatic conversions were performed:

'_refine_ls_weighting_scheme' value 'calc w =
1/[\s^2^(Fo^2^)+(0.0766P)^2^] where P = (Fo^2^+2Fc^2^)/3' was changed
to 'calc'. New tag '_refine_ls_weighting_details' was created. The
value of the new tag was set to 'w = 1/[\s^2^(Fo^2^)+(0.0766P)^2^]
where P = (Fo^2^+2Fc^2^)/3'.

Automatic conversion script
Id: cif_fix_values 3143 2015-03-26 13:38:13Z robertas 
;
_cod_original_cell_volume 494.9(4)
_cod_original_sg_symbol_H-M 'P 21/c'
_cod_database_code 2007218

loop_
_symmetry_equiv_pos_as_xyz
'x, y, z'
'-x, y+1/2, -z+1/2'
'-x, -y, -z'
'x, -y-1/2, z-1/2'

loop_
_atom_site_aniso_label
_atom_site_aniso_U_11
_atom_site_aniso_U_22
_atom_site_aniso_U_33
_atom_site_aniso_U_12
_atom_site_aniso_U_13
_atom_site_aniso_U_23
N1 .0244(9) .0244(8) .0172(8) .0017(6) .0028(6) .0000(6)
C1 .0333(11) .0217(9) .0186(9) .0008(7) .0041(8) -.0010(7)
C2 .0432(13) .0237(11) .0207(9) -.0059(8) .0116(9) .0001(8)
C3 .0304(11) .0331(11) .0281(10) -.0102(8) .0130(9) -.0057(8)
C4 .0205(10) .0319(10) .0208(9) -.0012(8) .0036(7) -.0030(8)
C5 .0220(10) .0178(9) .0184(8) .0002(7) .0028(7) -.0029(7)
C6 .0439(13) .0417(13) .0229(9) .0099(9) .0058(9) .0095(8)

loop_
_atom_site_label
_atom_site_fract_x
_atom_site_fract_y
_atom_site_fract_z
_atom_site_U_iso_or_equiv
_atom_site_thermal_displace_type
_atom_site_calc_flag
_atom_site_refinement_flags
_atom_site_occupancy
_atom_site_disorder_group
_atom_site_type_symbol
N1 .1727(2) .93160(12) .23584(18) .0234(5) Uani d . 1 . N
C1 .1612(3) .87398(16) .3979(2) .0261(5) Uani d . 1 . C
C2 -.0314(3) .85038(15) .4186(2) .0293(6) Uani d . 1 . C
H2 -.0348 .8092 .5320 .035 Uiso calc R 1 . H
C3 -.2177(3) .88897(16) .2681(2) .0299(6) Uani d . 1 . C
H3 -.3481 .8751 .2797 .036 Uiso calc R 1 . H
C4 -.2069(3) .94819(15) .1010(2) .0255(5) Uani d . 1 . C
H4 -.3303 .9743 -.0026 .031 Uiso calc R 1 . H
C5 -.0102(2) .96851(13) .0887(2) .0207(5) Uani d . 1 . C
C6 .3692(3) .83563(17) .5572(3) .0381(6) Uani d . 1 . C
H6A .4291 .7719 .5042 .057 Uiso calc R 1 . H
H6B .3459 .8080 .6762 .057 Uiso calc R 1 . H
H6C .4653 .9025 .5931 .057 Uiso calc R 1 . H

loop_
_atom_type_symbol
_atom_type_description
_atom_type_scat_dispersion_real
_atom_type_scat_dispersion_imag
_atom_type_scat_source
C C 0.0033 0.0016 'International Tables Vol C Tables 4.2.6.8 and 6.1.1.4'
H H 0.0000 0.0000 'International Tables Vol C Tables 4.2.6.8 and 6.1.1.4'
N N 0.0061 0.0033 'International Tables Vol C Tables 4.2.6.8 and 6.1.1.4'

loop_
_geom_angle_atom_site_label_1
_geom_angle_atom_site_label_2
_geom_angle_atom_site_label_3
_geom_angle_site_symmetry_3
_geom_angle
_geom_angle_publ_flag
C1 N1 C5 . 118.37(15) y
N1 C1 C2 . 122.28(16) y
N1 C1 C6 . 116.12(18) y
C2 C1 C6 . 121.60(17) y
C3 C2 C1 . 119.06(17) y
C4 C3 C2 . 118.94(18) y
C3 C4 C5 . 119.26(16) y
N1 C5 C4 . 122.08(15) y
N1 C5 C5 3_575 116.50(18) y
C4 C5 C5 3_575 121.41(17) y

loop_
_geom_bond_atom_site_label_1
_geom_bond_atom_site_label_2
_geom_bond_site_symmetry_2
_geom_bond_distance
_geom_bond_publ_flag
N1 C1 . 1.338(2) y
N1 C5 . 1.353(2) y
C1 C2 . 1.390(3) y
C1 C6 . 1.503(3) y
C2 C3 . 1.383(3) y
C3 C4 . 1.377(2) y
C4 C5 . 1.386(2) y
C5 C5 3_575 1.485(3) y
